data_4128618
loop_
_publ_author_name
'Boddie, Theresa E.'
'Carpenter, Stephanie H.'
'Baker, Tessa M.'
'DeMuth, Joshua C.'
'Cera, Gianpiero'
'Brennessel, William W.'
'Ackermann, Lutz'
'Neidig, Michael L.'

_publ_section_title
;
 Identification and Reactivity of Cyclometalated Iron(II) Intermediates in
 Triazole-Directed Iron-Catalyzed C-H Activation.
;
_journal_issue 31
_journal_name_full 'Journal of the American Chemical Society'
_journal_page_first 12338
_journal_page_last 12345
_journal_paper_doi 10.1021/jacs.9b05269
_journal_volume 141
_journal_year 2019
_chemical_formula_moiety 'C108 H104 Br0.55 Cl1.45 Fe2 Mg N8 O4 P4'
_chemical_formula_sum 'C108 H104 Br0.55 Cl1.45 Fe2 Mg N8 O4 P4'
_chemical_formula_weight 1933.17
_chemical_name_common neiti17
_space_group_crystal_system tetragonal
_space_group_IT_number 92
_space_group_name_Hall 'P 4abw 2nw'
_space_group_name_H-M_alt 'P 41 21 2'
_atom_sites_solution_hydrogens geom
_atom_sites_solution_primary dual
_atom_sites_solution_secondary difmap
_audit_creation_method SHELXL-2018/3
_cell_angle_alpha 90
_cell_angle_beta 90
_cell_angle_gamma 90
_cell_formula_units_Z 8
_cell_length_a 30.2467(4)
_cell_length_b 30.2467(4)
_cell_length_c 40.3458(9)
_cell_measurement_reflns_used 26399
_cell_measurement_temperature 100.01(10)
_cell_measurement_theta_max 76.13
_cell_measurement_theta_min 2.36
_cell_volume 36910.9(11)
_computing_cell_refinement 'CrysAlisPro 1.171.39.46 (Rigaku OD, 2018)'
_computing_data_collection 'CrysAlisPro 1.171.39.46 (Rigaku OD, 2018)'
_computing_data_reduction 'CrysAlisPro 1.171.39.46 (Rigaku OD, 2018)'
_computing_molecular_graphics 'SHELXTL (Sheldrick, 2008)'
_computing_publication_material 'SHELXTL (Sheldrick, 2008)'
_computing_structure_refinement 'SHELXL-2018/3 (Sheldrick, 2015b)'
_computing_structure_solution 'SHELXT-2018/2 (Sheldrick, 2015a)'
_diffrn_ambient_environment N~2~
_diffrn_ambient_temperature 100.01(10)
_diffrn_detector 'CCD plate'
_diffrn_detector_type HyPix
_diffrn_measured_fraction_theta_full 0.997
_diffrn_measured_fraction_theta_max 0.967
_diffrn_measurement_details
;
List of Runs (angles in degrees, time in seconds):

  # Type    Start    End  Width  t~exp~   \w     \q     \k     \f   Frames
--------------------------------------------------------------------------
  1  \w    -51.00 -13.00   0.50  219.58    --  -84.25  30.00   0.00   76
  2  \w   -109.00 -83.00   0.50   54.90    --  -49.62 162.00 -74.00   52
  3  \w   -140.00-115.00   0.50  219.58    --  -84.25-117.00  47.00   50
  4  \w   -119.00 -47.00   0.50   54.90    --  -49.62-162.00-102.00  144
  5  \w     61.00  86.00   0.50   54.90    --   49.62-162.00-102.00   50
  6  \w     54.00  81.00   0.50  219.58    --  105.75-117.00  47.00   54
  7  \w     34.00  72.00   0.50  219.58    --  105.75 -30.00 -90.00   76
  8  \w     33.00  82.00   0.50  219.58    --  105.75 -15.00 -30.00   98
  9  \w     37.00  72.00   0.50  219.58    --  105.75 -30.00-150.00   70
 10  \w     34.00  69.00   0.50  219.58    --  105.75 -30.00-180.00   70
 11  \w     68.00 158.00   0.50  219.58    --  105.75 162.00 -74.00  180
 12  \w    113.00 138.00   0.50  219.58    --  105.75 117.00 135.00   50
;
_diffrn_measurement_device 'four-circle diffractometer'
_diffrn_measurement_device_type 'XtaLAB Synergy, Dualflex, HyPix'
_diffrn_orient_matrix_type 'CrysAlisPro convention (1999,Acta A55,543-557)'
_diffrn_orient_matrix_UB_11 0.0324898000
_diffrn_orient_matrix_UB_12 -0.0391814000
_diffrn_orient_matrix_UB_13 -0.0010881000
_diffrn_orient_matrix_UB_21 -0.0049689000
_diffrn_orient_matrix_UB_22 -0.0058685000
_diffrn_orient_matrix_UB_23 0.0377181000
_diffrn_orient_matrix_UB_31 -0.0389387000
_diffrn_orient_matrix_UB_32 -0.0320229000
_diffrn_orient_matrix_UB_33 -0.0056248000
_diffrn_radiation_monochromator mirror
_diffrn_radiation_probe x-ray
_diffrn_radiation_type CuK\a
_diffrn_radiation_wavelength 1.54184
_diffrn_reflns_av_R_equivalents 0.0936
_diffrn_reflns_av_unetI/netI 0.0729
_diffrn_reflns_Laue_measured_fraction_full 0.997
_diffrn_reflns_Laue_measured_fraction_max 0.967
_diffrn_reflns_limit_h_max 28
_diffrn_reflns_limit_h_min -38
_diffrn_reflns_limit_k_max 36
_diffrn_reflns_limit_k_min -38
_diffrn_reflns_limit_l_max 41
_diffrn_reflns_limit_l_min -50
_diffrn_reflns_number 137719
_diffrn_reflns_point_group_measured_fraction_full 0.993
_diffrn_reflns_point_group_measured_fraction_max 0.947
_diffrn_reflns_theta_full 67.684
_diffrn_reflns_theta_max 78.150
_diffrn_reflns_theta_min 2.338
_diffrn_source 'micro-focus sealed X-ray tube'
_diffrn_source_type 'PhotonJet (Cu) X-ray Source'
_exptl_absorpt_coefficient_mu 2.190
_exptl_absorpt_correction_T_max 1.0000
_exptl_absorpt_correction_T_min 0.6080
_exptl_absorpt_correction_type multi-scan
_exptl_absorpt_process_details
;
CrysAlisPro 1.171.39.46 (Rigaku Oxford Diffraction, 2018)
Empirical absorption correction using spherical harmonics,
 implemented in SCALE3 ABSPACK scaling algorithm.
;
_exptl_crystal_colour green
_exptl_crystal_density_diffrn 0.696
_exptl_crystal_description needle
_exptl_crystal_F_000 8063
_exptl_crystal_size_max 0.471
_exptl_crystal_size_mid 0.038
_exptl_crystal_size_min 0.022
_refine_diff_density_max 0.323
_refine_diff_density_min -0.455
_refine_diff_density_rms 0.049
_refine_ls_abs_structure_details
;
 Refined as an inversion twin.
;
_refine_ls_abs_structure_Flack 0.039(5)
_refine_ls_extinction_method none
_refine_ls_goodness_of_fit_ref 1.033
_refine_ls_hydrogen_treatment constr
_refine_ls_matrix_type full
_refine_ls_number_parameters 1171
_refine_ls_number_reflns 37460
_refine_ls_number_restraints 12
_refine_ls_restrained_S_all 1.034
_refine_ls_R_factor_all 0.0925
_refine_ls_R_factor_gt 0.0587
_refine_ls_shift/su_max 0.001
_refine_ls_shift/su_mean 0.000
_refine_ls_structure_factor_coef Fsqd
_refine_ls_weighting_details 'w=1/[\s^2^(Fo^2^)+(0.0978P)^2^] where P=(Fo^2^+2Fc^2^)/3'
_refine_ls_weighting_scheme calc
_refine_ls_wR_factor_gt 0.1500
_refine_ls_wR_factor_ref 0.1745
_reflns_Friedel_coverage 0.814
_reflns_Friedel_fraction_full 0.988
_reflns_Friedel_fraction_max 0.924
_reflns_number_gt 25726
_reflns_number_total 37460
_reflns_threshold_expression 'I > 2\s(I)'
_cod_data_source_file ja9b05269_si_002.cif
_cod_data_source_block neiti17
_cod_original_cell_volume 36910.9(13)
_cod_database_code 4128618
_shelx_shelxl_version_number 2018/3
_shelx_space_group_comment
;
The symmetry employed for this shelxl refinement is uniquely defined
by the following loop, which should always be used as a source of
symmetry information in preference to the above space-group names.
They are only intended as comments.
;
_shelx_estimated_absorpt_t_min 0.425
_shelx_estimated_absorpt_t_max 0.953

loop_
_space_group_symop_operation_xyz
'x, y, z'
'-x, -y, z+1/2'
'-y+1/2, x+1/2, z+1/4'
'y+1/2, -x+1/2, z+3/4'
'-x+1/2, y+1/2, -z+1/4'
'x+1/2, -y+1/2, -z+3/4'
'y, x, -z'
'-y, -x, -z+1/2'

loop_
_atom_site_label
_atom_site_type_symbol
_atom_site_fract_x
_atom_site_fract_y
_atom_site_fract_z
_atom_site_U_iso_or_equiv
_atom_site_adp_type
_atom_site_occupancy
_atom_site_site_symmetry_order
_atom_site_calc_flag
_atom_site_refinement_flags_posn
_atom_site_refinement_flags_adp
_atom_site_refinement_flags_occupancy
_atom_site_disorder_assembly
_atom_site_disorder_group
Mg1 Mg 0.03279(6) 0.50668(6) 0.37425(4) 0.0447(4) Uani 1 1 d . . . . .
Cl1 Cl -0.00244(4) 0.44841(4) 0.34295(2) 0.0597(4) Uani 0.714(5) 1 d . . P A 1
Cl2 Cl -0.02396(4) 0.54356(4) 0.40597(2) 0.0575(4) Uani 0.732(5) 1 d . . P A 1
Br1 Br -0.00244(4) 0.44841(4) 0.34295(2) 0.0597(4) Uani 0.286(5) 1 d . . P A 5
Br2 Br -0.02396(4) 0.54356(4) 0.40597(2) 0.0575(4) Uani 0.268(5) 1 d . . P A 5
Fe1 Fe 0.06099(4) 0.66813(3) 0.29619(2) 0.0595(3) Uani 1 1 d . . . . .
Fe2 Fe 0.12728(3) 0.37315(3) 0.45263(2) 0.04354(19) Uani 1 1 d . . . . .
P1 P 0.06884(7) 0.73900(6) 0.28514(4) 0.0678(5) Uani 1 1 d . . . . .
P2 P 0.12810(6) 0.66217(6) 0.27772(3) 0.0610(4) Uani 1 1 d . . . . .
P3 P 0.16215(5) 0.31091(5) 0.46353(3) 0.0447(3) Uani 1 1 d . . . . .
P4 P 0.18777(4) 0.40464(5) 0.46940(3) 0.0423(3) Uani 1 1 d . . . . .
O1 O 0.05845(13) 0.55252(12) 0.34878(8) 0.0503(9) Uani 1 1 d . . . . .
O2 O -0.00303(15) 0.67558(14) 0.31804(9) 0.0631(11) Uani 1 1 d . . . . .
O3 O 0.07625(12) 0.47587(12) 0.39933(7) 0.0447(8) Uani 1 1 d . . . . .
O4 O 0.06920(12) 0.34100(12) 0.43242(8) 0.0466(8) Uani 1 1 d . . . . .
N1 N 0.05337(15) 0.60511(15) 0.30748(9) 0.0476(11) Uani 1 1 d . . . . .
N2 N 0.02974(16) 0.64750(15) 0.25582(9) 0.0499(11) Uani 1 1 d . . . . .
N3 N 0.02148(16) 0.66623(16) 0.22643(10) 0.0493(11) Uani 1 1 d . . . . .
N4 N 0.00794(16) 0.63288(15) 0.20690(9) 0.0480(11) Uani 1 1 d . . . . .
N5 N 0.09478(13) 0.42757(14) 0.44117(8) 0.0390(9) Uani 1 1 d . . . . .
N6 N 0.09174(14) 0.38020(13) 0.49372(8) 0.0396(9) Uani 1 1 d . . . . .
N7 N 0.09133(14) 0.35983(14) 0.52259(8) 0.0410(9) Uani 1 1 d . . . . .
N8 N 0.06545(13) 0.38509(14) 0.54246(8) 0.0396(9) Uani 1 1 d . . . . .
C1 C 0.0887(2) 0.6694(2) 0.34031(14) 0.0604(16) Uani 1 1 d . . . . .
C2 C 0.1088(2) 0.7038(2) 0.35816(14) 0.0658(18) Uani 1 1 d . . . . .
H2A H 0.110612 0.732281 0.348377 0.079 Uiso 1 1 calc R U . . .
C3 C 0.1260(3) 0.6974(2) 0.38947(16) 0.082(2) Uani 1 1 d . . . . .
H3A H 0.138967 0.721639 0.400892 0.099 Uiso 1 1 calc R U . . .
C4 C 0.1246(2) 0.6572(2) 0.40414(14) 0.0711(19) Uani 1 1 d . . . . .
H4A H 0.136998 0.653615 0.425595 0.085 Uiso 1 1 calc R U . . .
C5 C 0.1052(2) 0.6209(2) 0.38851(13) 0.0582(15) Uani 1 1 d . . . . .
C6 C 0.0874(2) 0.62745(19) 0.35720(12) 0.0519(14) Uani 1 1 d . . . . .
C7 C 0.06523(19) 0.59213(19) 0.33770(11) 0.0489(13) Uani 1 1 d . . . . .
C8 C 0.02834(19) 0.57573(17) 0.28502(11) 0.0469(13) Uani 1 1 d . . . . .
C9 C 0.02095(18) 0.60369(18) 0.25533(11) 0.0445(12) Uani 1 1 d . . . . .
C10 C 0.00670(19) 0.59395(18) 0.22340(12) 0.0497(13) Uani 1 1 d . . . . .
H10I H -0.002048 0.565958 0.214972 0.060 Uiso 1 1 calc R U . . .
C11 C -0.0014(2) 0.6413(2) 0.17171(12) 0.0550(15) Uani 1 1 d . . . . .
H11A H 0.015386 0.620037 0.158000 0.066 Uiso 1 1 calc R U . . .
H11B H 0.008793 0.671452 0.165928 0.066 Uiso 1 1 calc R U . . .
C12 C -0.04933(19) 0.6374(2) 0.16369(11) 0.0497(13) Uani 1 1 d . . . . .
C13 C -0.06799(19) 0.59579(19) 0.15842(11) 0.0487(12) Uani 1 1 d . . . . .
H13A H -0.050068 0.570106 0.160196 0.058 Uiso 1 1 calc R U . . .
C14 C -0.1123(2) 0.5916(2) 0.15065(12) 0.0589(16) Uani 1 1 d . . . . .
H14A H -0.124882 0.563191 0.147021 0.071 Uiso 1 1 calc R U . . .
C15 C -0.1380(2) 0.6289(3) 0.14823(14) 0.0702(19) Uani 1 1 d . . . . .
H15A H -0.168510 0.625959 0.142997 0.084 Uiso 1 1 calc R U . . .
C16 C -0.1210(2) 0.6698(3) 0.15312(16) 0.0734(19) Uani 1 1 d . . . . .
H16A H -0.139262 0.695187 0.151345 0.088 Uiso 1 1 calc R U . . .
C17 C -0.0758(2) 0.6741(2) 0.16087(13) 0.0594(15) Uani 1 1 d . . . . .
H17A H -0.063555 0.702653 0.164177 0.071 Uiso 1 1 calc R U . . .
C18 C 0.1033(2) 0.5776(2) 0.40754(14) 0.0662(17) Uani 1 1 d . . . . .
H18A H 0.118713 0.581035 0.428758 0.099 Uiso 1 1 calc R U . . .
H18B H 0.117616 0.554289 0.394544 0.099 Uiso 1 1 calc R U . . .
H18C H 0.072387 0.569658 0.411599 0.099 Uiso 1 1 calc R U . . .
C19 C 0.0549(2) 0.5346(2) 0.27544(13) 0.0590(15) Uani 1 1 d . . . . .
H19A H 0.084906 0.543320 0.269100 0.089 Uiso 1 1 calc R U . . .
H19B H 0.040484 0.519808 0.256707 0.089 Uiso 1 1 calc R U . . .
H19C H 0.056203 0.514330 0.294358 0.089 Uiso 1 1 calc R U . . .
C20 C -0.0170(2) 0.56355(19) 0.29893(13) 0.0544(14) Uani 1 1 d . . . . .
H20A H -0.013225 0.545549 0.318927 0.082 Uiso 1 1 calc R U . . .
H20B H -0.033532 0.546702 0.282310 0.082 Uiso 1 1 calc R U . . .
H20C H -0.033228 0.590579 0.304475 0.082 Uiso 1 1 calc R U . . .
C21 C 0.1284(3) 0.7507(2) 0.28726(14) 0.073(2) Uani 1 1 d . . . . .
C22 C 0.1465(3) 0.7930(3) 0.29225(16) 0.085(3) Uani 1 1 d . . . . .
H22A H 0.128070 0.818381 0.293180 0.102 Uiso 1 1 calc R U . . .
C23 C 0.1935(3) 0.7969(3) 0.29591(15) 0.087(3) Uani 1 1 d . . . . .
H23A H 0.206353 0.825236 0.299099 0.105 Uiso 1 1 calc R U . . .
C24 C 0.2202(3) 0.7601(3) 0.29486(16) 0.088(3) Uani 1 1 d . . . . .
H24A H 0.251248 0.763269 0.297698 0.106 Uiso 1 1 calc R U . . .
C25 C 0.2027(3) 0.7196(3) 0.28982(14) 0.083(2) Uani 1 1 d . . . . .
H25A H 0.221552 0.694588 0.288637 0.099 Uiso 1 1 calc R U . . .
C26 C 0.1560(2) 0.7141(2) 0.28625(13) 0.0651(18) Uani 1 1 d . . . . .
C27 C 0.0431(3) 0.7819(2) 0.31052(17) 0.080(2) Uani 1 1 d . . . . .
C28 C 0.0272(3) 0.7717(3) 0.34199(19) 0.096(3) Uani 1 1 d . . . . .
H28A H 0.029095 0.742130 0.349877 0.115 Uiso 1 1 calc R U . . .
C29 C 0.0084(4) 0.8043(3) 0.3622(2) 0.110(3) Uani 1 1 d . . . . .
H29A H -0.001774 0.797041 0.383752 0.132 Uiso 1 1 calc R U . . .
C30 C 0.0049(4) 0.8467(3) 0.3506(3) 0.119(3) Uani 1 1 d . . . . .
H30A H -0.007931 0.868753 0.364312 0.142 Uiso 1 1 calc R U . . .
C31 C 0.0195(5) 0.8577(3) 0.3197(3) 0.135(4) Uani 1 1 d . . . . .
H31A H 0.016413 0.887163 0.311982 0.163 Uiso 1 1 calc R U . . .
C32 C 0.0393(4) 0.8251(2) 0.2991(2) 0.098(3) Uani 1 1 d . . . . .
H32A H 0.049791 0.832737 0.277646 0.117 Uiso 1 1 calc R U . . .
C33 C 0.0537(3) 0.7586(2) 0.24419(18) 0.077(2) Uani 1 1 d . . . . .
C34 C 0.0101(3) 0.7682(2) 0.23642(18) 0.081(2) Uani 1 1 d . . . . .
H34A H -0.011652 0.768800 0.253392 0.097 Uiso 1 1 calc R U . . .
C35 C -0.0022(4) 0.7772(3) 0.2026(2) 0.097(3) Uani 1 1 d . . . . .
H35A H -0.031860 0.784904 0.197223 0.117 Uiso 1 1 calc R U . . .
C36 C 0.0296(4) 0.7746(4) 0.1778(2) 0.109(3) Uani 1 1 d . . . . .
H36A H 0.021377 0.780554 0.155487 0.131 Uiso 1 1 calc R U . . .
C37 C 0.0723(3) 0.7636(4) 0.1845(2) 0.113(4) Uani 1 1 d . . . . .
H37A H 0.093488 0.761094 0.167226 0.135 Uiso 1 1 calc R U . . .
C38 C 0.0844(3) 0.7561(3) 0.21750(16) 0.093(3) Uani 1 1 d . . . . .
H38A H 0.114338 0.749001 0.222304 0.111 Uiso 1 1 calc R U . . .
C39 C 0.1385(2) 0.6564(2) 0.23256(14) 0.0675(19) Uani 1 1 d . . . . .
C40 C 0.1153(2) 0.6260(2) 0.21384(13) 0.0566(14) Uani 1 1 d . . . . .
H40A H 0.095200 0.606637 0.224637 0.068 Uiso 1 1 calc R U . . .
C41 C 0.1204(2) 0.6230(2) 0.17968(14) 0.0609(15) Uani 1 1 d . . . . .
H41A H 0.103632 0.602095 0.167373 0.073 Uiso 1 1 calc R U . . .
C42 C 0.1498(3) 0.6503(2) 0.16384(16) 0.088(3) Uani 1 1 d . . . . .
H42A H 0.152813 0.649294 0.140408 0.106 Uiso 1 1 calc R U . . .
C43 C 0.1753(4) 0.6794(3) 0.18262(16) 0.130(5) Uani 1 1 d . . . . .
H43A H 0.196987 0.697153 0.171977 0.156 Uiso 1 1 calc R U . . .
C44 C 0.1695(4) 0.6828(3) 0.21573(15) 0.115(4) Uani 1 1 d . . . . .
H44A H 0.186787 0.703472 0.227894 0.138 Uiso 1 1 calc R U . . .
C45 C 0.1658(2) 0.6198(2) 0.29354(14) 0.0653(17) Uani 1 1 d . . . . .
C46 C 0.1763(3) 0.5824(3) 0.27537(17) 0.074(2) Uani 1 1 d . . . . .
H46A H 0.164545 0.579770 0.253634 0.089 Uiso 1 1 calc R U . . .
C47 C 0.2032(3) 0.5484(3) 0.28702(18) 0.086(2) Uani 1 1 d . . . . .
H47A H 0.208350 0.522331 0.274450 0.104 Uiso 1 1 calc R U . . .
C48 C 0.2225(3) 0.5549(4) 0.3190(2) 0.106(3) Uani 1 1 d . . . . .
H48A H 0.242478 0.533511 0.327575 0.127 Uiso 1 1 calc R U . . .
C49 C 0.2128(3) 0.5911(4) 0.33712(19) 0.092(3) Uani 1 1 d . . . . .
H49A H 0.225223 0.594075 0.358644 0.111 Uiso 1 1 calc R U . . .
C50 C 0.1857(2) 0.6238(3) 0.32543(14) 0.077(2) Uani 1 1 d . . . . .
H50A H 0.180012 0.649198 0.338605 0.092 Uiso 1 1 calc R U . . .
C51 C -0.0152(2) 0.6633(2) 0.35194(14) 0.0663(17) Uani 1 1 d . . . . .
H51A H 0.006882 0.674642 0.367908 0.080 Uiso 1 1 calc R U . . .
H51B H -0.016926 0.630765 0.354168 0.080 Uiso 1 1 calc R U . . .
C52 C -0.0598(3) 0.6839(3) 0.35836(18) 0.081(2) Uani 1 1 d . . . . .
H52A H -0.057089 0.714806 0.366257 0.098 Uiso 1 1 calc R U . . .
H52B H -0.077278 0.666559 0.374529 0.098 Uiso 1 1 calc R U . . .
C53 C -0.0796(3) 0.6817(3) 0.32396(18) 0.082(2) Uani 1 1 d . . . . .
H53A H -0.090828 0.651656 0.319109 0.099 Uiso 1 1 calc R U . . .
H53B H -0.104165 0.703135 0.321555 0.099 Uiso 1 1 calc R U . . .
C54 C -0.0418(3) 0.6934(2) 0.30146(16) 0.0736(19) Uani 1 1 d . . . . .
H54A H -0.045741 0.679787 0.279343 0.088 Uiso 1 1 calc R U . . .
H54B H -0.039371 0.725855 0.298809 0.088 Uiso 1 1 calc R U . . .
C55 C 0.15207(16) 0.38266(18) 0.40747(11) 0.0443(12) Uani 1 1 d . . . . .
C56 C 0.18415(19) 0.35883(19) 0.38984(11) 0.0489(13) Uani 1 1 d . . . . .
H56A H 0.196797 0.333207 0.399618 0.059 Uiso 1 1 calc R U . . .
C57 C 0.1979(2) 0.3717(2) 0.35848(13) 0.0605(15) Uani 1 1 d . . . . .
H57A H 0.220273 0.355456 0.347312 0.073 Uiso 1 1 calc R U . . .
C58 C 0.1790(2) 0.4082(2) 0.34353(12) 0.0659(17) Uani 1 1 d . . . . .
H58A H 0.188334 0.416501 0.321942 0.079 Uiso 1 1 calc R U . . .
C59 C 0.14671(17) 0.4328(2) 0.35928(11) 0.0480(13) Uani 1 1 d . . . . .
C60 C 0.13350(17) 0.42014(18) 0.39102(11) 0.0432(11) Uani 1 1 d . . . . .
C61 C 0.09933(17) 0.44397(17) 0.41109(11) 0.0417(11) Uani 1 1 d . . . . .
C62 C 0.06180(16) 0.44539(16) 0.46417(11) 0.0396(10) Uani 1 1 d . . . . .
C63 C 0.06608(15) 0.41722(16) 0.49450(10) 0.0365(10) Uani 1 1 d . . . . .
C64 C 0.04897(16) 0.42036(17) 0.52606(11) 0.0402(11) Uani 1 1 d . . . . .
H64A H 0.029756 0.442533 0.534469 0.048 Uiso 1 1 calc R U . . .
C65 C 0.05828(18) 0.3724(2) 0.57684(11) 0.0470(12) Uani 1 1 d . . . . .
H65A H 0.062904 0.398495 0.591238 0.056 Uiso 1 1 calc R U . . .
H65B H 0.080314 0.349705 0.583152 0.056 Uiso 1 1 calc R U . . .
C66 C 0.01299(19) 0.35456(18) 0.58254(11) 0.0458(12) Uani 1 1 d . . . . .
C67 C -0.02126(18) 0.3834(2) 0.59128(11) 0.0488(12) Uani 1 1 d . . . . .
H67A H -0.015569 0.414104 0.593865 0.059 Uiso 1 1 calc R U . . .
C68 C -0.0638(2) 0.3668(3) 0.59616(12) 0.0698(19) Uani 1 1 d . . . . .
H68A H -0.086912 0.386481 0.602175 0.084 Uiso 1 1 calc R U . . .
C69 C -0.0726(3) 0.3233(3) 0.59247(19) 0.100(3) Uani 1 1 d . U . . .
H69A H -0.101601 0.312160 0.596158 0.120 Uiso 1 1 calc R U . . .
C70 C -0.0389(4) 0.2954(4) 0.5833(3) 0.124(3) Uani 1 1 d . U . . .
H70A H -0.044957 0.264954 0.579904 0.149 Uiso 1 1 calc R U . . .
C71 C 0.0041(3) 0.3112(3) 0.5789(2) 0.096(3) Uani 1 1 d . U . . .
H71A H 0.027116 0.291230 0.573247 0.116 Uiso 1 1 calc R U . . .
C72 C 0.1285(2) 0.4719(2) 0.34048(13) 0.0603(15) Uani 1 1 d . . . . .
H72A H 0.148065 0.478833 0.321846 0.090 Uiso 1 1 calc R U . . .
H72B H 0.126565 0.497464 0.355289 0.090 Uiso 1 1 calc R U . . .
H72C H 0.098951 0.464643 0.332065 0.090 Uiso 1 1 calc R U . . .
C73 C 0.07004(19) 0.49369(18) 0.47342(12) 0.0482(12) Uani 1 1 d . . . . .
H73A H 0.100806 0.497312 0.480542 0.072 Uiso 1 1 calc R U . . .
H73B H 0.050203 0.502201 0.491531 0.072 Uiso 1 1 calc R U . . .
H73C H 0.064403 0.512527 0.454113 0.072 Uiso 1 1 calc R U . . .
C74 C 0.01390(17) 0.43851(19) 0.45186(12) 0.0469(12) Uani 1 1 d . . . . .
H74A H 0.008561 0.406912 0.448274 0.070 Uiso 1 1 calc R U . . .
H74B H 0.009623 0.454521 0.430988 0.070 Uiso 1 1 calc R U . . .
H74C H -0.006848 0.449729 0.468511 0.070 Uiso 1 1 calc R U . . .
C75 C 0.22190(18) 0.32199(19) 0.46057(11) 0.0480(13) Uani 1 1 d . . . . .
C76 C 0.25437(19) 0.2894(2) 0.45654(12) 0.0544(14) Uani 1 1 d . . . . .
H76A H 0.246807 0.258969 0.457333 0.065 Uiso 1 1 calc R U . . .
C77 C 0.29788(19) 0.3025(2) 0.45135(14) 0.0613(16) Uani 1 1 d . . . . .
H77A H 0.319990 0.280604 0.448212 0.074 Uiso 1 1 calc R U . . .
C78 C 0.3098(2) 0.3469(2) 0.45063(15) 0.0645(16) Uani 1 1 d . . . . .
H78A H 0.339725 0.355172 0.447000 0.077 Uiso 1 1 calc R U . . .
C79 C 0.27784(19) 0.3790(2) 0.45525(13) 0.0561(14) Uani 1 1 d . . . . .
H79A H 0.285879 0.409348 0.455396 0.067 Uiso 1 1 calc R U . . .
C80 C 0.23353(17) 0.3667(2) 0.45971(11) 0.0469(12) Uani 1 1 d . . . . .
C81 C 0.15365(19) 0.2605(2) 0.43850(14) 0.0558(14) Uani 1 1 d . . . . .
C82 C 0.1325(2) 0.2650(2) 0.40745(15) 0.0642(16) Uani 1 1 d . . . . .
H82A H 0.124443 0.293628 0.399831 0.077 Uiso 1 1 calc R U . . .
C83 C 0.1234(2) 0.2286(3) 0.38798(18) 0.074(2) Uani 1 1 d . . . . .
H83A H 0.109424 0.232313 0.367065 0.089 Uiso 1 1 calc R U . . .
C84 C 0.1345(3) 0.1871(3) 0.3989(2) 0.087(2) Uani 1 1 d . . . . .
H84A H 0.127615 0.161863 0.385882 0.105 Uiso 1 1 calc R U . . .
C85 C 0.1562(2) 0.1819(2) 0.4295(2) 0.0754(19) Uani 1 1 d . . . . .
H85A H 0.164175 0.153279 0.437068 0.090 Uiso 1 1 calc R U . . .
C86 C 0.1658(2) 0.2188(2) 0.44858(18) 0.0664(17) Uani 1 1 d . . . . .
H86A H 0.181113 0.215148 0.468973 0.080 Uiso 1 1 calc R U . . .
C87 C 0.15566(18) 0.28806(19) 0.50519(13) 0.0490(12) Uani 1 1 d . . . . .
C88 C 0.1213(2) 0.2599(2) 0.51311(15) 0.0573(14) Uani 1 1 d . . . . .
H88A H 0.103520 0.248308 0.495786 0.069 Uiso 1 1 calc R U . . .
C89 C 0.1120(2) 0.2480(2) 0.54572(17) 0.0673(17) Uani 1 1 d . . . . .
H89A H 0.088024 0.228813 0.550653 0.081 Uiso 1 1 calc R U . . .
C90 C 0.1389(2) 0.2651(2) 0.57123(16) 0.0652(17) Uani 1 1 d . . . . .
H90A H 0.132804 0.257610 0.593642 0.078 Uiso 1 1 calc R U . . .
C91 C 0.1734(2) 0.2923(2) 0.56403(14) 0.0639(17) Uani 1 1 d . . . . .
H91A H 0.191475 0.303634 0.581319 0.077 Uiso 1 1 calc R U . . .
C92 C 0.1823(2) 0.30361(19) 0.53057(12) 0.0512(13) Uani 1 1 d . . . . .
H92A H 0.206857 0.322049 0.525505 0.061 Uiso 1 1 calc R U . . .
C93 C 0.19772(19) 0.41480(18) 0.51424(13) 0.0487(12) Uani 1 1 d . . . . .
C94 C 0.16436(19) 0.43141(18) 0.53437(11) 0.0474(12) Uani 1 1 d . . . . .
H94A H 0.136823 0.439349 0.524740 0.057 Uiso 1 1 calc R U . . .
C95 C 0.1704(2) 0.4367(2) 0.56835(13) 0.0546(14) Uani 1 1 d . . . . .
H95A H 0.147006 0.447722 0.581703 0.066 Uiso 1 1 calc R U . . .
C96 C 0.2100(2) 0.42590(19) 0.58247(13) 0.0553(14) Uani 1 1 d . . . . .
H96A H 0.213954 0.428423 0.605753 0.066 Uiso 1 1 calc R U . . .
C97 C 0.2449(2) 0.4111(2) 0.56243(14) 0.0610(16) Uani 1 1 d . . . . .
H97A H 0.272988 0.404980 0.572001 0.073 Uiso 1 1 calc R U . . .
C98 C 0.23865(19) 0.40546(19) 0.52921(12) 0.0496(13) Uani 1 1 d . . . . .
H98A H 0.262395 0.395024 0.515924 0.060 Uiso 1 1 calc R U . . .
C99 C 0.20448(18) 0.4579(2) 0.45261(12) 0.0497(13) Uani 1 1 d . . . . .
C100 C 0.1982(2) 0.4973(2) 0.47026(15) 0.0575(14) Uani 1 1 d . . . . .
H10J H 0.186249 0.495978 0.492022 0.069 Uiso 1 1 calc R U . . .
C101 C 0.2085(3) 0.5373(2) 0.45722(18) 0.077(2) Uani 1 1 d . . . . .
H10K H 0.204096 0.563332 0.469919 0.093 Uiso 1 1 calc R U . . .
C102 C 0.2255(3) 0.5402(3) 0.42564(17) 0.081(2) Uani 1 1 d . . . . .
H10L H 0.232777 0.568257 0.416533 0.098 Uiso 1 1 calc R U . . .
C103 C 0.2318(3) 0.5031(3) 0.40765(17) 0.079(2) Uani 1 1 d . . . . .
H10M H 0.243323 0.505296 0.385818 0.095 Uiso 1 1 calc R U . . .
C104 C 0.2217(2) 0.4620(2) 0.42042(14) 0.0594(15) Uani 1 1 d . . . . .
H10N H 0.226468 0.436343 0.407349 0.071 Uiso 1 1 calc R U . . .
C105 C 0.0517(2) 0.3470(2) 0.39917(12) 0.0523(13) Uani 1 1 d . . . . .
H10A H 0.075853 0.346040 0.382595 0.063 Uiso 1 1 calc R U . . .
H10B H 0.036372 0.375838 0.397293 0.063 Uiso 1 1 calc R U . . .
C106 C 0.0200(2) 0.3096(2) 0.39385(15) 0.0632(16) Uani 1 1 d . . . . .
H10C H 0.035230 0.283156 0.385035 0.076 Uiso 1 1 calc R U . . .
H10D H -0.004054 0.318167 0.378460 0.076 Uiso 1 1 calc R U . . .
C107 C 0.0022(2) 0.3013(2) 0.42868(16) 0.0640(16) Uani 1 1 d . . . . .
H10E H -0.021607 0.322441 0.434416 0.077 Uiso 1 1 calc R U . . .
H10F H -0.008993 0.270750 0.431122 0.077 Uiso 1 1 calc R U . . .
C108 C 0.04309(19) 0.3089(2) 0.44961(13) 0.0530(13) Uani 1 1 d . . . . .
H10G H 0.034781 0.320049 0.471837 0.064 Uiso 1 1 calc R U . . .
H10H H 0.059823 0.281034 0.452315 0.064 Uiso 1 1 calc R U . . .

loop_
_atom_site_aniso_label
_atom_site_aniso_U_11
_atom_site_aniso_U_22
_atom_site_aniso_U_33
_atom_site_aniso_U_23
_atom_site_aniso_U_13
_atom_site_aniso_U_12
Mg1 0.0473(9) 0.0494(10) 0.0375(7) 0.0106(7) -0.0067(7) -0.0057(8)
Cl1 0.0632(7) 0.0696(8) 0.0462(6) 0.0098(4) -0.0107(4) -0.0192(5)
Cl2 0.0551(7) 0.0663(7) 0.0512(6) 0.0089(5) -0.0027(4) 0.0096(5)
Br1 0.0632(7) 0.0696(8) 0.0462(6) 0.0098(4) -0.0107(4) -0.0192(5)
Br2 0.0551(7) 0.0663(7) 0.0512(6) 0.0089(5) -0.0027(4) 0.0096(5)
Fe1 0.0790(7) 0.0573(5) 0.0420(4) 0.0113(4) -0.0174(4) -0.0291(5)
Fe2 0.0463(4) 0.0523(5) 0.0320(3) 0.0002(3) 0.0015(3) 0.0090(4)
P1 0.0924(13) 0.0546(9) 0.0564(8) 0.0166(7) -0.0259(8) -0.0355(9)
P2 0.0764(10) 0.0657(9) 0.0410(6) 0.0150(6) -0.0152(7) -0.0362(9)
P3 0.0447(7) 0.0489(7) 0.0405(6) -0.0026(5) -0.0007(5) 0.0123(6)
P4 0.0431(7) 0.0504(7) 0.0333(5) -0.0002(5) 0.0001(5) 0.0057(6)
O1 0.060(2) 0.053(2) 0.0376(16) 0.0102(15) -0.0118(16) -0.0128(18)
O2 0.076(3) 0.067(3) 0.046(2) 0.0159(18) -0.0134(19) -0.017(2)
O3 0.0471(19) 0.054(2) 0.0334(15) 0.0072(14) -0.0023(14) 0.0080(17)
O4 0.049(2) 0.050(2) 0.0404(17) 0.0007(15) -0.0040(15) -0.0001(17)
N1 0.053(3) 0.059(3) 0.0305(18) 0.0085(18) -0.0117(17) -0.022(2)
N2 0.062(3) 0.056(3) 0.0317(19) 0.0160(18) -0.0167(19) -0.018(2)
N3 0.059(3) 0.053(3) 0.036(2) 0.0126(18) -0.0102(19) -0.014(2)
N4 0.065(3) 0.052(3) 0.0266(17) 0.0115(17) -0.0096(18) -0.020(2)
N5 0.042(2) 0.053(2) 0.0219(15) -0.0020(16) 0.0018(15) 0.0003(19)
N6 0.049(2) 0.044(2) 0.0261(16) 0.0054(15) -0.0021(16) 0.0090(19)
N7 0.051(2) 0.046(2) 0.0257(16) 0.0060(15) 0.0020(16) 0.0099(19)
N8 0.044(2) 0.050(2) 0.0248(16) 0.0014(15) 0.0030(15) 0.0111(19)
C1 0.074(4) 0.060(4) 0.047(3) 0.016(3) -0.012(3) -0.030(3)
C2 0.090(5) 0.061(4) 0.047(3) 0.005(3) -0.021(3) -0.033(4)
C3 0.120(6) 0.072(4) 0.055(3) 0.012(3) -0.027(4) -0.038(5)
C4 0.087(5) 0.083(5) 0.043(3) 0.011(3) -0.028(3) -0.031(4)
C5 0.071(4) 0.064(4) 0.040(2) 0.008(2) -0.014(3) -0.018(3)
C6 0.063(3) 0.053(3) 0.039(2) 0.006(2) -0.014(2) -0.022(3)
C7 0.060(3) 0.055(3) 0.032(2) 0.004(2) -0.008(2) -0.017(3)
C8 0.062(3) 0.041(3) 0.037(2) 0.008(2) -0.014(2) -0.025(3)
C9 0.054(3) 0.052(3) 0.028(2) 0.010(2) -0.013(2) -0.014(3)
C10 0.062(3) 0.046(3) 0.041(2) 0.009(2) -0.017(2) -0.024(3)
C11 0.066(4) 0.069(4) 0.030(2) 0.011(2) -0.007(2) -0.019(3)
C12 0.056(3) 0.061(3) 0.033(2) 0.008(2) -0.002(2) -0.005(3)
C13 0.060(3) 0.057(3) 0.029(2) 0.002(2) 0.001(2) -0.012(3)
C14 0.062(4) 0.079(4) 0.035(2) 0.001(3) 0.000(2) -0.023(3)
C15 0.060(4) 0.105(6) 0.045(3) -0.001(3) -0.010(3) -0.002(4)
C16 0.072(4) 0.084(5) 0.064(4) -0.001(4) -0.012(3) 0.016(4)
C17 0.072(4) 0.062(4) 0.045(3) -0.004(3) -0.005(3) 0.004(3)
C18 0.087(5) 0.070(4) 0.041(3) 0.015(3) -0.025(3) -0.014(4)
C19 0.076(4) 0.059(4) 0.042(3) 0.007(2) -0.018(3) -0.015(3)
C20 0.064(4) 0.052(3) 0.047(3) 0.017(2) -0.017(2) -0.022(3)
C21 0.098(5) 0.070(4) 0.051(3) 0.020(3) -0.022(3) -0.050(4)
C22 0.117(6) 0.076(5) 0.063(4) 0.018(3) -0.024(4) -0.060(5)
C23 0.122(7) 0.091(6) 0.049(3) 0.008(4) -0.014(4) -0.073(6)
C24 0.107(6) 0.104(6) 0.053(4) 0.009(4) -0.009(4) -0.064(6)
C25 0.088(5) 0.109(6) 0.050(3) 0.018(3) -0.010(3) -0.069(5)
C26 0.091(5) 0.068(4) 0.036(3) 0.018(3) -0.013(3) -0.024(4)
C27 0.120(6) 0.056(4) 0.064(4) 0.006(3) -0.022(4) -0.031(4)
C28 0.148(8) 0.068(5) 0.071(4) 0.009(4) -0.018(5) -0.040(5)
C29 0.155(9) 0.086(6) 0.090(6) -0.014(5) 0.002(6) -0.022(6)
C30 0.163(11) 0.077(6) 0.115(8) -0.008(5) 0.011(7) -0.018(6)
C31 0.208(14) 0.061(5) 0.137(9) 0.007(6) -0.014(9) -0.028(7)
C32 0.150(9) 0.051(4) 0.092(5) 0.007(4) -0.004(5) -0.021(5)
C33 0.100(6) 0.061(4) 0.071(4) 0.014(3) -0.023(4) -0.037(4)
C34 0.113(6) 0.056(4) 0.073(4) 0.016(3) -0.033(4) -0.023(4)
C35 0.124(7) 0.082(5) 0.086(5) 0.030(4) -0.050(5) -0.022(5)
C36 0.120(8) 0.144(9) 0.063(4) 0.038(5) -0.030(5) -0.052(7)
C37 0.114(7) 0.153(9) 0.071(5) 0.064(5) -0.038(5) -0.057(7)
C38 0.119(7) 0.110(6) 0.049(3) 0.034(4) -0.033(4) -0.045(5)
C39 0.087(5) 0.073(4) 0.042(3) 0.010(3) -0.011(3) -0.036(4)
C40 0.066(4) 0.056(3) 0.048(3) 0.001(2) -0.007(3) -0.013(3)
C41 0.071(4) 0.051(3) 0.061(3) 0.002(3) -0.015(3) -0.010(3)
C42 0.146(8) 0.069(4) 0.049(3) 0.004(3) -0.012(4) -0.054(5)
C43 0.211(12) 0.138(8) 0.040(3) 0.012(4) -0.018(5) -0.124(8)
C44 0.186(10) 0.120(7) 0.038(3) 0.005(4) -0.008(4) -0.107(7)
C45 0.071(4) 0.081(5) 0.044(3) 0.018(3) -0.010(3) -0.029(4)
C46 0.078(5) 0.088(5) 0.056(3) 0.017(3) -0.011(3) -0.015(4)
C47 0.093(5) 0.096(6) 0.070(4) 0.026(4) -0.017(4) -0.008(5)
C48 0.099(6) 0.147(9) 0.072(5) 0.038(6) -0.006(5) 0.021(7)
C49 0.079(5) 0.142(8) 0.056(4) 0.028(5) -0.005(4) 0.000(6)
C50 0.074(4) 0.113(6) 0.043(3) 0.018(3) -0.008(3) -0.019(4)
C51 0.089(5) 0.060(4) 0.049(3) 0.012(3) -0.004(3) -0.024(4)
C52 0.080(5) 0.093(5) 0.071(4) 0.015(4) -0.013(4) -0.006(4)
C53 0.081(5) 0.091(5) 0.075(4) 0.014(4) -0.005(4) -0.004(4)
C54 0.089(5) 0.068(4) 0.063(4) 0.013(3) -0.017(3) -0.006(4)
C55 0.040(3) 0.060(3) 0.032(2) -0.002(2) -0.0020(19) 0.005(2)
C56 0.056(3) 0.058(3) 0.033(2) -0.005(2) 0.010(2) 0.013(3)
C57 0.065(4) 0.077(4) 0.040(3) -0.002(3) 0.014(2) 0.011(3)
C58 0.075(4) 0.096(5) 0.027(2) 0.007(3) 0.010(2) 0.014(4)
C59 0.045(3) 0.069(4) 0.029(2) 0.004(2) 0.001(2) 0.000(3)
C60 0.046(3) 0.053(3) 0.030(2) -0.003(2) 0.0019(19) 0.003(2)
C61 0.046(3) 0.046(3) 0.034(2) 0.003(2) 0.0037(19) 0.002(2)
C62 0.042(3) 0.043(3) 0.034(2) 0.0067(19) 0.0025(19) 0.011(2)
C63 0.035(2) 0.049(3) 0.0253(19) -0.0005(18) 0.0036(17) 0.011(2)
C64 0.040(3) 0.044(3) 0.037(2) 0.0026(19) 0.0038(19) 0.011(2)
C65 0.053(3) 0.059(3) 0.028(2) 0.008(2) 0.001(2) 0.008(3)
C66 0.057(3) 0.048(3) 0.032(2) 0.000(2) 0.006(2) -0.001(3)
C67 0.054(3) 0.059(3) 0.033(2) 0.002(2) 0.001(2) -0.004(3)
C68 0.059(4) 0.121(6) 0.029(2) 0.003(3) 0.003(2) -0.008(4)
C69 0.106(6) 0.123(7) 0.071(4) -0.035(4) 0.030(4) -0.052(5)
C70 0.120(6) 0.098(6) 0.154(7) -0.041(5) 0.049(6) -0.060(5)
C71 0.105(6) 0.066(4) 0.119(6) -0.025(4) 0.050(5) -0.027(4)
C72 0.058(3) 0.085(4) 0.038(2) 0.021(3) 0.009(2) 0.002(3)
C73 0.058(3) 0.048(3) 0.039(2) 0.003(2) 0.010(2) 0.008(3)
C74 0.041(3) 0.061(3) 0.039(2) 0.014(2) 0.005(2) 0.006(2)
C75 0.049(3) 0.064(4) 0.030(2) -0.004(2) 0.002(2) 0.009(3)
C76 0.055(3) 0.065(4) 0.043(3) -0.001(2) 0.004(2) 0.021(3)
C77 0.041(3) 0.084(5) 0.059(3) -0.004(3) 0.007(3) 0.020(3)
C78 0.044(3) 0.087(5) 0.062(3) -0.001(3) 0.009(3) 0.000(3)
C79 0.044(3) 0.072(4) 0.052(3) -0.008(3) -0.001(2) 0.012(3)
C80 0.039(3) 0.066(4) 0.036(2) -0.003(2) 0.0031(19) 0.004(3)
C81 0.049(3) 0.064(4) 0.054(3) -0.014(3) 0.001(3) 0.008(3)
C82 0.058(4) 0.073(4) 0.062(3) -0.028(3) -0.006(3) 0.015(3)
C83 0.068(4) 0.082(5) 0.074(4) -0.030(4) -0.005(3) 0.023(4)
C84 0.077(5) 0.085(5) 0.100(6) -0.037(4) -0.009(4) 0.024(4)
C85 0.072(4) 0.055(4) 0.100(5) -0.023(4) 0.006(4) 0.014(3)
C86 0.053(4) 0.062(4) 0.085(4) -0.009(3) 0.000(3) 0.018(3)
C87 0.048(3) 0.051(3) 0.048(3) -0.007(2) 0.004(2) 0.011(3)
C88 0.062(4) 0.053(3) 0.057(3) 0.002(3) 0.003(3) 0.008(3)
C89 0.074(4) 0.052(4) 0.076(4) 0.019(3) 0.015(4) 0.016(3)
C90 0.072(4) 0.064(4) 0.060(3) 0.005(3) 0.016(3) 0.020(4)
C91 0.080(4) 0.070(4) 0.042(3) 0.009(3) -0.005(3) 0.025(4)
C92 0.056(3) 0.054(3) 0.044(3) -0.003(2) 0.003(2) 0.016(3)
C93 0.053(3) 0.047(3) 0.046(3) 0.002(2) 0.002(2) 0.005(3)
C94 0.055(3) 0.056(3) 0.032(2) -0.011(2) -0.001(2) 0.006(3)
C95 0.065(4) 0.052(3) 0.047(3) -0.003(2) 0.005(3) -0.001(3)
C96 0.077(4) 0.054(3) 0.036(2) -0.003(2) -0.008(3) 0.008(3)
C97 0.069(4) 0.066(4) 0.049(3) -0.011(3) -0.012(3) 0.023(3)
C98 0.052(3) 0.056(3) 0.040(2) -0.008(2) -0.008(2) 0.010(3)
C99 0.045(3) 0.066(4) 0.039(2) 0.007(2) 0.001(2) 0.003(3)
C100 0.054(3) 0.059(4) 0.059(3) 0.001(3) -0.006(3) 0.001(3)
C101 0.104(6) 0.053(4) 0.075(4) 0.011(3) -0.019(4) -0.016(4)
C102 0.105(6) 0.079(5) 0.059(4) 0.017(4) -0.004(4) -0.030(5)
C103 0.099(5) 0.088(5) 0.051(3) 0.014(4) -0.006(3) -0.028(4)
C104 0.058(4) 0.069(4) 0.051(3) 0.013(3) 0.001(3) -0.015(3)
C105 0.060(3) 0.064(4) 0.033(2) 0.002(2) -0.004(2) 0.006(3)
C106 0.061(4) 0.072(4) 0.057(3) 0.000(3) -0.012(3) -0.009(3)
C107 0.052(3) 0.060(4) 0.080(4) 0.002(3) -0.004(3) -0.009(3)
C108 0.054(3) 0.056(3) 0.049(3) 0.004(2) 0.002(2) -0.002(3)

loop_
_atom_type_symbol
_atom_type_description
_atom_type_scat_dispersion_real
_atom_type_scat_dispersion_imag
_atom_type_scat_source
C C 0.0181 0.0091 'International Tables Vol C Tables 4.2.6.8 and 6.1.1.4'
H H 0.0000 0.0000 'International Tables Vol C Tables 4.2.6.8 and 6.1.1.4'
N N 0.0311 0.0180 'International Tables Vol C Tables 4.2.6.8 and 6.1.1.4'
O O 0.0492 0.0322 'International Tables Vol C Tables 4.2.6.8 and 6.1.1.4'
Mg Mg 0.1719 0.1771 'International Tables Vol C Tables 4.2.6.8 and 6.1.1.4'
P P 0.2955 0.4335 'International Tables Vol C Tables 4.2.6.8 and 6.1.1.4'
Cl Cl 0.3639 0.7018 'International Tables Vol C Tables 4.2.6.8 and 6.1.1.4'
Fe Fe -1.1336 3.1974 'International Tables Vol C Tables 4.2.6.8 and 6.1.1.4'
Br Br -0.6763 1.2805 'International Tables Vol C Tables 4.2.6.8 and 6.1.1.4'

loop_
_geom_angle_atom_site_label_1
_geom_angle_atom_site_label_2
_geom_angle_atom_site_label_3
_geom_angle
O1 Mg1 O3 111.38(18)
O1 Mg1 Cl2 103.94(15)
O3 Mg1 Cl2 115.81(12)
O1 Mg1 Br2 103.94(15)
O3 Mg1 Br2 115.81(12)
O1 Mg1 Br1 115.57(13)
O3 Mg1 Br1 103.03(14)
Br2 Mg1 Br1 107.49(8)
O1 Mg1 Cl1 115.57(13)
O3 Mg1 Cl1 103.03(14)
Cl2 Mg1 Cl1 107.49(8)
C1 Fe1 N1 81.9(2)
C1 Fe1 N2 162.1(2)
N1 Fe1 N2 80.22(17)
C1 Fe1 O2 90.6(2)
N1 Fe1 O2 84.31(18)
N2 Fe1 O2 86.58(18)
C1 Fe1 P2 85.0(2)
N1 Fe1 P2 96.22(15)
N2 Fe1 P2 97.91(16)
O2 Fe1 P2 175.51(12)
C1 Fe1 P1 96.79(18)
N1 Fe1 P1 178.23(14)
N2 Fe1 P1 101.03(13)
O2 Fe1 P1 94.50(14)
P2 Fe1 P1 84.86(8)
N5 Fe2 N6 80.59(15)
N5 Fe2 C55 81.53(18)
N6 Fe2 C55 162.10(19)
N5 Fe2 O4 83.23(16)
N6 Fe2 O4 85.61(15)
C55 Fe2 O4 91.48(17)
N5 Fe2 P4 97.30(13)
N6 Fe2 P4 98.56(13)
C55 Fe2 P4 84.52(15)
O4 Fe2 P4 175.83(10)
N5 Fe2 P3 177.44(12)
N6 Fe2 P3 100.61(12)
C55 Fe2 P3 97.23(16)
O4 Fe2 P3 94.57(11)
P4 Fe2 P3 84.79(6)
C33 P1 C27 99.8(4)
C33 P1 C21 103.1(3)
C27 P1 C21 104.8(4)
C33 P1 Fe1 118.4(2)
C27 P1 Fe1 122.1(2)
C21 P1 Fe1 106.5(3)
C26 P2 C45 104.5(3)
C26 P2 C39 100.9(3)
C45 P2 C39 99.9(3)
C26 P2 Fe1 107.3(3)
C45 P2 Fe1 121.4(2)
C39 P2 Fe1 120.2(2)
C87 P3 C75 103.5(2)
C87 P3 C81 100.1(3)
C75 P3 C81 104.6(3)
C87 P3 Fe2 117.10(17)
C75 P3 Fe2 107.55(19)
C81 P3 Fe2 122.0(2)
C99 P4 C80 105.3(3)
C99 P4 C93 99.9(2)
C80 P4 C93 100.8(2)
C99 P4 Fe2 120.43(18)
C80 P4 Fe2 107.09(19)
C93 P4 Fe2 120.81(19)
C7 O1 Mg1 158.5(4)
C54 O2 C51 108.6(5)
C54 O2 Fe1 125.4(4)
C51 O2 Fe1 125.9(4)
C61 O3 Mg1 160.3(4)
C108 O4 C105 109.4(4)
C108 O4 Fe2 124.7(3)
C105 O4 Fe2 125.8(3)
C7 N1 C8 121.5(4)
C7 N1 Fe1 117.7(3)
C8 N1 Fe1 119.9(3)
N3 N2 C9 111.4(4)
N3 N2 Fe1 133.1(3)
C9 N2 Fe1 114.5(3)
N2 N3 N4 105.0(4)
N3 N4 C10 111.9(4)
N3 N4 C11 119.6(4)
C10 N4 C11 128.4(4)
C61 N5 C62 121.0(4)
C61 N5 Fe2 118.5(3)
C62 N5 Fe2 119.9(3)
N7 N6 C63 111.0(4)
N7 N6 Fe2 133.8(3)
C63 N6 Fe2 114.5(3)
N6 N7 N8 105.3(4)
C64 N8 N7 111.6(3)
C64 N8 C65 128.3(4)
N7 N8 C65 120.0(4)
C2 C1 C6 115.0(5)
C2 C1 Fe1 131.5(4)
C6 C1 Fe1 113.5(4)
C3 C2 C1 122.0(6)
C3 C2 H2A 119.0
C1 C2 H2A 119.0
C4 C3 C2 120.9(6)
C4 C3 H3A 119.6
C2 C3 H3A 119.6
C3 C4 C5 121.6(5)
C3 C4 H4A 119.2
C5 C4 H4A 119.2
C6 C5 C4 117.5(5)
C6 C5 C18 124.7(5)
C4 C5 C18 117.8(5)
C5 C6 C1 123.1(5)
C5 C6 C7 123.6(5)
C1 C6 C7 113.3(4)
O1 C7 N1 123.1(4)
O1 C7 C6 123.6(4)
N1 C7 C6 113.2(5)
N1 C8 C9 103.3(4)
N1 C8 C20 112.3(4)
C9 C8 C20 107.4(5)
N1 C8 C19 112.0(4)
C9 C8 C19 109.8(4)
C20 C8 C19 111.6(4)
N2 C9 C10 106.4(4)
N2 C9 C8 121.2(4)
C10 C9 C8 132.4(5)
N4 C10 C9 105.2(4)
N4 C10 H10I 127.4
C9 C10 H10I 127.4
N4 C11 C12 112.6(4)
N4 C11 H11A 109.1
C12 C11 H11A 109.1
N4 C11 H11B 109.1
C12 C11 H11B 109.1
H11A C11 H11B 107.8
C17 C12 C13 118.7(5)
C17 C12 C11 121.4(6)
C13 C12 C11 119.9(6)
C14 C13 C12 120.7(6)
C14 C13 H13A 119.7
C12 C13 H13A 119.7
C15 C14 C13 119.3(6)
C15 C14 H14A 120.4
C13 C14 H14A 120.4
C16 C15 C14 121.6(6)
C16 C15 H15A 119.2
C14 C15 H15A 119.2
C15 C16 C17 119.1(7)
C15 C16 H16A 120.4
C17 C16 H16A 120.4
C12 C17 C16 120.6(6)
C12 C17 H17A 119.7
C16 C17 H17A 119.7
C5 C18 H18A 109.5
C5 C18 H18B 109.5
H18A C18 H18B 109.5
C5 C18 H18C 109.5
H18A C18 H18C 109.5
H18B C18 H18C 109.5
C8 C19 H19A 109.5
C8 C19 H19B 109.5
H19A C19 H19B 109.5
C8 C19 H19C 109.5
H19A C19 H19C 109.5
H19B C19 H19C 109.5
C8 C20 H20A 109.5
C8 C20 H20B 109.5
H20A C20 H20B 109.5
C8 C20 H20C 109.5
H20A C20 H20C 109.5
H20B C20 H20C 109.5
C26 C21 C22 119.7(7)
C26 C21 P1 115.8(5)
C22 C21 P1 124.3(7)
C21 C22 C23 118.4(9)
C21 C22 H22A 120.8
C23 C22 H22A 120.8
C24 C23 C22 120.9(7)
C24 C23 H23A 119.6
C22 C23 H23A 119.6
C25 C24 C23 120.5(8)
C25 C24 H24A 119.8
C23 C24 H24A 119.8
C24 C25 C26 120.7(9)
C24 C25 H25A 119.6
C26 C25 H25A 119.6
C21 C26 C25 119.9(7)
C21 C26 P2 114.5(5)
C25 C26 P2 125.5(6)
C32 C27 C28 118.9(8)
C32 C27 P1 121.1(6)
C28 C27 P1 120.0(6)
C27 C28 C29 120.9(8)
C27 C28 H28A 119.6
C29 C28 H28A 119.6
C30 C29 C28 119.6(9)
C30 C29 H29A 120.2
C28 C29 H29A 120.2
C31 C30 C29 121.0(11)
C31 C30 H30A 119.5
C29 C30 H30A 119.5
C30 C31 C32 120.2(9)
C30 C31 H31A 119.9
C32 C31 H31A 119.9
C27 C32 C31 119.4(8)
C27 C32 H32A 120.3
C31 C32 H32A 120.3
C34 C33 C38 117.4(7)
C34 C33 P1 121.0(6)
C38 C33 P1 120.4(6)
C33 C34 C35 120.0(9)
C33 C34 H34A 120.0
C35 C34 H34A 120.0
C36 C35 C34 119.4(9)
C36 C35 H35A 120.3
C34 C35 H35A 120.3
C37 C36 C35 121.8(7)
C37 C36 H36A 119.1
C35 C36 H36A 119.1
C36 C37 C38 118.6(10)
C36 C37 H37A 120.7
C38 C37 H37A 120.7
C37 C38 C33 122.7(9)
C37 C38 H38A 118.7
C33 C38 H38A 118.7
C40 C39 C44 116.9(5)
C40 C39 P2 120.9(5)
C44 C39 P2 122.1(5)
C39 C40 C41 122.0(6)
C39 C40 H40A 119.0
C41 C40 H40A 119.0
C42 C41 C40 119.6(6)
C42 C41 H41A 120.2
C40 C41 H41A 120.2
C41 C42 C43 119.1(6)
C41 C42 H42A 120.5
C43 C42 H42A 120.5
C44 C43 C42 121.0(7)
C44 C43 H43A 119.5
C42 C43 H43A 119.5
C43 C44 C39 121.3(6)
C43 C44 H44A 119.4
C39 C44 H44A 119.4
C46 C45 C50 116.8(7)
C46 C45 P2 122.1(5)
C50 C45 P2 121.2(6)
C45 C46 C47 124.0(7)
C45 C46 H46A 118.0
C47 C46 H46A 118.0
C46 C47 C48 116.2(9)
C46 C47 H47A 121.9
C48 C47 H47A 121.9
C49 C48 C47 120.8(9)
C49 C48 H48A 119.6
C47 C48 H48A 119.6
C48 C49 C50 122.0(8)
C48 C49 H49A 119.0
C50 C49 H49A 119.0
C49 C50 C45 120.2(8)
C49 C50 H50A 119.9
C45 C50 H50A 119.9
O2 C51 C52 106.3(5)
O2 C51 H51A 110.5
C52 C51 H51A 110.5
O2 C51 H51B 110.5
C52 C51 H51B 110.5
H51A C51 H51B 108.7
C51 C52 C53 100.2(6)
C51 C52 H52A 111.7
C53 C52 H52A 111.7
C51 C52 H52B 111.7
C53 C52 H52B 111.7
H52A C52 H52B 109.5
C54 C53 C52 104.1(6)
C54 C53 H53A 110.9
C52 C53 H53A 110.9
C54 C53 H53B 110.9
C52 C53 H53B 110.9
H53A C53 H53B 109.0
O2 C54 C53 104.4(5)
O2 C54 H54A 110.9
C53 C54 H54A 110.9
O2 C54 H54B 110.9
C53 C54 H54B 110.9
H54A C54 H54B 108.9
C56 C55 C60 116.4(4)
C56 C55 Fe2 130.6(4)
C60 C55 Fe2 113.0(3)
C57 C56 C55 121.7(5)
C57 C56 H56A 119.1
C55 C56 H56A 119.1
C58 C57 C56 119.9(5)
C58 C57 H57A 120.1
C56 C57 H57A 120.1
C57 C58 C59 121.5(5)
C57 C58 H58A 119.2
C59 C58 H58A 119.2
C58 C59 C60 118.3(5)
C58 C59 C72 116.7(4)
C60 C59 C72 124.9(5)
C59 C60 C55 122.2(5)
C59 C60 C61 124.1(5)
C55 C60 C61 113.7(4)
O3 C61 N5 124.5(4)
O3 C61 C60 122.6(4)
N5 C61 C60 112.9(4)
N5 C62 C63 104.4(4)
N5 C62 C73 113.3(4)
C63 C62 C73 109.3(4)
N5 C62 C74 112.6(4)
C63 C62 C74 105.5(4)
C73 C62 C74 111.1(4)
N6 C63 C64 107.0(4)
N6 C63 C62 119.9(4)
C64 C63 C62 133.1(4)
N8 C64 C63 105.1(4)
N8 C64 H64A 127.5
C63 C64 H64A 127.5
N8 C65 C66 112.3(4)
N8 C65 H65A 109.1
C66 C65 H65A 109.1
N8 C65 H65B 109.1
C66 C65 H65B 109.1
H65A C65 H65B 107.9
C71 C66 C67 119.1(6)
C71 C66 C65 121.3(6)
C67 C66 C65 119.6(5)
C68 C67 C66 119.6(6)
C68 C67 H67A 120.2
C66 C67 H67A 120.2
C69 C68 C67 121.2(7)
C69 C68 H68A 119.4
C67 C68 H68A 119.4
C68 C69 C70 118.6(8)
C68 C69 H69A 120.7
C70 C69 H69A 120.7
C69 C70 C71 121.1(8)
C69 C70 H70A 119.4
C71 C70 H70A 119.4
C66 C71 C70 120.3(8)
C66 C71 H71A 119.8
C70 C71 H71A 119.8
C59 C72 H72A 109.5
C59 C72 H72B 109.5
H72A C72 H72B 109.5
C59 C72 H72C 109.5
H72A C72 H72C 109.5
H72B C72 H72C 109.5
C62 C73 H73A 109.5
C62 C73 H73B 109.5
H73A C73 H73B 109.5
C62 C73 H73C 109.5
H73A C73 H73C 109.5
H73B C73 H73C 109.5
C62 C74 H74A 109.5
C62 C74 H74B 109.5
H74A C74 H74B 109.5
C62 C74 H74C 109.5
H74A C74 H74C 109.5
H74B C74 H74C 109.5
C80 C75 C76 120.1(5)
C80 C75 P3 115.1(4)
C76 C75 P3 124.6(5)
C77 C76 C75 118.8(6)
C77 C76 H76A 120.6
C75 C76 H76A 120.6
C76 C77 C78 121.6(6)
C76 C77 H77A 119.2
C78 C77 H77A 119.2
C79 C78 C77 119.6(6)
C79 C78 H78A 120.2
C77 C78 H78A 120.2
C78 C79 C80 120.0(6)
C78 C79 H79A 120.0
C80 C79 H79A 120.0
C75 C80 C79 120.0(5)
C75 C80 P4 114.1(4)
C79 C80 P4 125.5(5)
C86 C81 C82 118.1(6)
C86 C81 P3 123.9(5)
C82 C81 P3 117.9(5)
C83 C82 C81 121.2(7)
C83 C82 H82A 119.4
C81 C82 H82A 119.4
C84 C83 C82 119.8(7)
C84 C83 H83A 120.1
C82 C83 H83A 120.1
C83 C84 C85 119.9(7)
C83 C84 H84A 120.1
C85 C84 H84A 120.1
C86 C85 C84 119.8(7)
C86 C85 H85A 120.1
C84 C85 H85A 120.1
C81 C86 C85 121.1(7)
C81 C86 H86A 119.4
C85 C86 H86A 119.4
C88 C87 C92 118.4(5)
C88 C87 P3 121.8(4)
C92 C87 P3 119.2(5)
C87 C88 C89 122.1(6)
C87 C88 H88A 119.0
C89 C88 H88A 119.0
C88 C89 C90 118.5(7)
C88 C89 H89A 120.7
C90 C89 H89A 120.7
C91 C90 C89 120.5(6)
C91 C90 H90A 119.7
C89 C90 H90A 119.7
C90 C91 C92 119.7(6)
C90 C91 H91A 120.2
C92 C91 H91A 120.2
C87 C92 C91 120.7(6)
C87 C92 H92A 119.7
C91 C92 H92A 119.7
C94 C93 C98 117.5(5)
C94 C93 P4 120.7(4)
C98 C93 P4 121.8(4)
C93 C94 C95 121.5(5)
C93 C94 H94A 119.3
C95 C94 H94A 119.3
C96 C95 C94 119.9(5)
C96 C95 H95A 120.1
C94 C95 H95A 120.1
C95 C96 C97 119.7(5)
C95 C96 H96A 120.1
C97 C96 H96A 120.1
C98 C97 C96 120.1(5)
C98 C97 H97A 120.0
C96 C97 H97A 120.0
C97 C98 C93 121.3(5)
C97 C98 H98A 119.3
C93 C98 H98A 119.3
C100 C99 C104 116.3(6)
C100 C99 P4 121.7(4)
C104 C99 P4 121.8(5)
C101 C100 C99 122.0(6)
C101 C100 H10J 119.0
C99 C100 H10J 119.0
C100 C101 C102 120.3(7)
C100 C101 H10K 119.9
C102 C101 H10K 119.9
C103 C102 C101 119.7(7)
C103 C102 H10L 120.1
C101 C102 H10L 120.1
C102 C103 C104 121.2(6)
C102 C103 H10M 119.4
C104 C103 H10M 119.4
C103 C104 C99 120.6(7)
C103 C104 H10N 119.7
C99 C104 H10N 119.7
O4 C105 C106 105.7(4)
O4 C105 H10A 110.6
C106 C105 H10A 110.6
O4 C105 H10B 110.6
C106 C105 H10B 110.6
H10A C105 H10B 108.7
C105 C106 C107 102.6(5)
C105 C106 H10C 111.3
C107 C106 H10C 111.3
C105 C106 H10D 111.3
C107 C106 H10D 111.3
H10C C106 H10D 109.2
C108 C107 C106 101.6(5)
C108 C107 H10E 111.4
C106 C107 H10E 111.4
C108 C107 H10F 111.4
C106 C107 H10F 111.4
H10E C107 H10F 109.3
O4 C108 C107 106.4(4)
O4 C108 H10G 110.4
C107 C108 H10G 110.4
O4 C108 H10H 110.4
C107 C108 H10H 110.4
H10G C108 H10H 108.6

loop_
_geom_bond_atom_site_label_1
_geom_bond_atom_site_label_2
_geom_bond_distance
Mg1 O1 1.892(4)
Mg1 O3 1.903(4)
Mg1 Cl2 2.414(2)
Mg1 Br2 2.414(2)
Mg1 Br1 2.416(2)
Mg1 Cl1 2.416(2)
Fe1 C1 1.968(6)
Fe1 N1 1.973(5)
Fe1 N2 1.984(4)
Fe1 O2 2.140(5)
Fe1 P2 2.170(2)
Fe1 P1 2.2023(18)
Fe2 N5 1.972(4)
Fe2 N6 1.987(4)
Fe2 C55 1.991(5)
Fe2 O4 2.167(4)
Fe2 P4 2.1709(16)
Fe2 P3 2.2022(15)
P1 C33 1.814(7)
P1 C27 1.828(9)
P1 C21 1.837(8)
P2 C26 1.815(7)
P2 C45 1.831(8)
P2 C39 1.857(6)
P3 C87 1.828(6)
P3 C75 1.842(6)
P3 C81 1.846(6)
P4 C99 1.818(6)
P4 C80 1.840(5)
P4 C93 1.859(5)
O1 C7 1.295(6)
O2 C54 1.455(8)
O2 C51 1.464(7)
O3 C61 1.282(6)
O4 C108 1.430(7)
O4 C105 1.453(6)
N1 C7 1.330(6)
N1 C8 1.478(6)
N2 N3 1.338(5)
N2 C9 1.352(7)
N3 N4 1.344(6)
N4 C10 1.353(6)
N4 C11 1.471(6)
N5 C61 1.318(6)
N5 C62 1.465(6)
N6 N7 1.318(5)
N6 C63 1.363(6)
N7 N8 1.356(5)
N8 C64 1.351(6)
N8 C65 1.455(5)
C1 C2 1.403(8)
C1 C6 1.441(8)
C2 C3 1.379(8)
C2 H2A 0.9500
C3 C4 1.354(9)
C3 H3A 0.9500
C4 C5 1.395(8)
C4 H4A 0.9500
C5 C6 1.388(7)
C5 C18 1.518(8)
C6 C7 1.486(7)
C8 C9 1.483(6)
C8 C20 1.526(8)
C8 C19 1.530(9)
C9 C10 1.390(6)
C10 H10I 0.9500
C11 C12 1.489(8)
C11 H11A 0.9900
C11 H11B 0.9900
C12 C17 1.374(9)
C12 C13 1.396(8)
C13 C14 1.383(8)
C13 H13A 0.9500
C14 C15 1.374(10)
C14 H14A 0.9500
C15 C16 1.354(11)
C15 H15A 0.9500
C16 C17 1.407(10)
C16 H16A 0.9500
C17 H17A 0.9500
C18 H18A 0.9800
C18 H18B 0.9800
C18 H18C 0.9800
C19 H19A 0.9800
C19 H19B 0.9800
C19 H19C 0.9800
C20 H20A 0.9800
C20 H20B 0.9800
C20 H20C 0.9800
C21 C26 1.388(11)
C21 C22 1.407(9)
C22 C23 1.434(12)
C22 H22A 0.9500
C23 C24 1.375(13)
C23 H23A 0.9500
C24 C25 1.351(11)
C24 H24A 0.9500
C25 C26 1.429(10)
C25 H25A 0.9500
C27 C32 1.390(10)
C27 C28 1.392(11)
C28 C29 1.399(13)
C28 H28A 0.9500
C29 C30 1.368(14)
C29 H29A 0.9500
C30 C31 1.362(15)
C30 H30A 0.9500
C31 C32 1.423(15)
C31 H31A 0.9500
C32 H32A 0.9500
C33 C34 1.386(12)
C33 C38 1.424(12)
C34 C35 1.442(9)
C34 H34A 0.9500
C35 C36 1.392(14)
C35 H35A 0.9500
C36 C37 1.361(14)
C36 H36A 0.9500
C37 C38 1.398(9)
C37 H37A 0.9500
C38 H38A 0.9500
C39 C40 1.380(8)
C39 C44 1.409(9)
C40 C41 1.390(8)
C40 H40A 0.9500
C41 C42 1.371(9)
C41 H41A 0.9500
C42 C43 1.395(9)
C42 H42A 0.9500
C43 C44 1.351(9)
C43 H43A 0.9500
C44 H44A 0.9500
C45 C46 1.385(11)
C45 C50 1.425(8)
C46 C47 1.392(11)
C46 H46A 0.9500
C47 C48 1.431(11)
C47 H47A 0.9500
C48 C49 1.350(14)
C48 H48A 0.9500
C49 C50 1.368(12)
C49 H49A 0.9500
C50 H50A 0.9500
C51 C52 1.508(11)
C51 H51A 0.9900
C51 H51B 0.9900
C52 C53 1.513(10)
C52 H52A 0.9900
C52 H52B 0.9900
C53 C54 1.501(11)
C53 H53A 0.9900
C53 H53B 0.9900
C54 H54A 0.9900
C54 H54B 0.9900
C55 C56 1.403(7)
C55 C60 1.429(7)
C56 C57 1.387(7)
C56 H56A 0.9500
C57 C58 1.382(9)
C57 H57A 0.9500
C58 C59 1.383(8)
C58 H58A 0.9500
C59 C60 1.396(6)
C59 C72 1.507(8)
C60 C61 1.498(7)
C62 C63 1.497(6)
C62 C73 1.528(7)
C62 C74 1.546(7)
C63 C64 1.378(6)
C64 H64A 0.9500
C65 C66 1.490(8)
C65 H65A 0.9900
C65 H65B 0.9900
C66 C71 1.347(9)
C66 C67 1.400(8)
C67 C68 1.394(9)
C67 H67A 0.9500
C68 C69 1.353(12)
C68 H68A 0.9500
C69 C70 1.373(14)
C69 H69A 0.9500
C70 C71 1.396(13)
C70 H70A 0.9500
C71 H71A 0.9500
C72 H72A 0.9800
C72 H72B 0.9800
C72 H72C 0.9800
C73 H73A 0.9800
C73 H73B 0.9800
C73 H73C 0.9800
C74 H74A 0.9800
C74 H74B 0.9800
C74 H74C 0.9800
C75 C80 1.397(8)
C75 C76 1.400(8)
C76 C77 1.390(9)
C76 H76A 0.9500
C77 C78 1.392(10)
C77 H77A 0.9500
C78 C79 1.382(9)
C78 H78A 0.9500
C79 C80 1.403(8)
C79 H79A 0.9500
C81 C86 1.378(9)
C81 C82 1.413(8)
C82 C83 1.380(9)
C82 H82A 0.9500
C83 C84 1.375(11)
C83 H83A 0.9500
C84 C85 1.404(11)
C84 H84A 0.9500
C85 C86 1.385(9)
C85 H85A 0.9500
C86 H86A 0.9500
C87 C88 1.380(9)
C87 C92 1.386(8)
C88 C89 1.393(8)
C88 H88A 0.9500
C89 C90 1.410(10)
C89 H89A 0.9500
C90 C91 1.361(10)
C90 H90A 0.9500
C91 C92 1.418(8)
C91 H91A 0.9500
C92 H92A 0.9500
C93 C94 1.389(7)
C93 C98 1.406(8)
C94 C95 1.392(7)
C94 H94A 0.9500
C95 C96 1.367(9)
C95 H95A 0.9500
C96 C97 1.403(9)
C96 H96A 0.9500
C97 C98 1.365(7)
C97 H97A 0.9500
C98 H98A 0.9500
C99 C100 1.403(8)
C99 C104 1.405(7)
C100 C101 1.355(9)
C100 H10J 0.9500
C101 C102 1.377(10)
C101 H10K 0.9500
C102 C103 1.351(11)
C102 H10L 0.9500
C103 C104 1.378(9)
C103 H10M 0.9500
C104 H10N 0.9500
C105 C106 1.501(9)
C105 H10A 0.9900
C105 H10B 0.9900
C106 C107 1.525(9)
C106 H10C 0.9900
C106 H10D 0.9900
C107 C108 1.515(8)
C107 H10E 0.9900
C107 H10F 0.9900
C108 H10G 0.9900
C108 H10H 0.9900

loop_
_geom_torsion_atom_site_label_1
_geom_torsion_atom_site_label_2
_geom_torsion_atom_site_label_3
_geom_torsion_atom_site_label_4
_geom_torsion
O3 Mg1 O1 C7 -123.4(9)
Cl2 Mg1 O1 C7 1.9(9)
Br2 Mg1 O1 C7 1.9(9)
Br1 Mg1 O1 C7 119.5(9)
Cl1 Mg1 O1 C7 119.5(9)
C9 N2 N3 N4 -1.2(6)
Fe1 N2 N3 N4 166.6(4)
N2 N3 N4 C10 1.1(6)
N2 N3 N4 C11 -176.2(5)
C63 N6 N7 N8 -1.3(5)
Fe2 N6 N7 N8 168.8(4)
N6 N7 N8 C64 1.4(5)
N6 N7 N8 C65 -179.1(4)
C6 C1 C2 C3 0.2(11)
Fe1 C1 C2 C3 179.2(7)
C1 C2 C3 C4 0.8(13)
C2 C3 C4 C5 -0.9(14)
C3 C4 C5 C6 -0.1(12)
C3 C4 C5 C18 -177.2(8)
C4 C5 C6 C1 1.2(10)
C18 C5 C6 C1 178.1(7)
C4 C5 C6 C7 -179.2(6)
C18 C5 C6 C7 -2.3(11)
C2 C1 C6 C5 -1.3(10)
Fe1 C1 C6 C5 179.6(5)
C2 C1 C6 C7 179.1(6)
Fe1 C1 C6 C7 -0.1(7)
Mg1 O1 C7 N1 -108.0(9)
Mg1 O1 C7 C6 72.7(12)
C8 N1 C7 O1 4.6(9)
Fe1 N1 C7 O1 174.2(4)
C8 N1 C7 C6 -176.0(5)
Fe1 N1 C7 C6 -6.4(7)
C5 C6 C7 O1 3.9(10)
C1 C6 C7 O1 -176.5(6)
C5 C6 C7 N1 -175.6(6)
C1 C6 C7 N1 4.1(8)
C7 N1 C8 C9 177.9(5)
Fe1 N1 C8 C9 8.5(6)
C7 N1 C8 C20 62.5(7)
Fe1 N1 C8 C20 -106.9(4)
C7 N1 C8 C19 -64.1(7)
Fe1 N1 C8 C19 126.6(4)
N3 N2 C9 C10 0.8(7)
Fe1 N2 C9 C10 -169.4(4)
N3 N2 C9 C8 179.0(5)
Fe1 N2 C9 C8 8.8(7)
N1 C8 C9 N2 -10.8(7)
C20 C8 C9 N2 108.1(6)
C19 C8 C9 N2 -130.5(6)
N1 C8 C9 C10 166.8(6)
C20 C8 C9 C10 -74.3(8)
C19 C8 C9 C10 47.2(8)
N3 N4 C10 C9 -0.7(7)
C11 N4 C10 C9 176.3(5)
N2 C9 C10 N4 0.0(7)
C8 C9 C10 N4 -178.0(6)
N3 N4 C11 C12 -111.5(6)
C10 N4 C11 C12 71.6(8)
N4 C11 C12 C17 99.7(6)
N4 C11 C12 C13 -81.2(6)
C17 C12 C13 C14 -0.3(7)
C11 C12 C13 C14 -179.4(4)
C12 C13 C14 C15 -0.2(8)
C13 C14 C15 C16 0.3(9)
C14 C15 C16 C17 0.0(10)
C13 C12 C17 C16 0.6(8)
C11 C12 C17 C16 179.7(5)
C15 C16 C17 C12 -0.5(9)
C33 P1 C21 C26 -109.2(5)
C27 P1 C21 C26 146.8(5)
Fe1 P1 C21 C26 16.2(5)
C33 P1 C21 C22 75.8(6)
C27 P1 C21 C22 -28.2(6)
Fe1 P1 C21 C22 -158.8(5)
C26 C21 C22 C23 0.5(9)
P1 C21 C22 C23 175.3(5)
C21 C22 C23 C24 -0.6(10)
C22 C23 C24 C25 1.1(11)
C23 C24 C25 C26 -1.4(10)
C22 C21 C26 C25 -0.9(9)
P1 C21 C26 C25 -176.1(4)
C22 C21 C26 P2 -177.3(5)
P1 C21 C26 P2 7.5(6)
C24 C25 C26 C21 1.4(9)
C24 C25 C26 P2 177.3(5)
C45 P2 C26 C21 -158.6(4)
C39 P2 C26 C21 98.2(5)
Fe1 P2 C26 C21 -28.4(5)
C45 P2 C26 C25 25.3(5)
C39 P2 C26 C25 -78.0(5)
Fe1 P2 C26 C25 155.4(4)
C33 P1 C27 C32 -31.6(8)
C21 P1 C27 C32 74.9(8)
Fe1 P1 C27 C32 -164.3(6)
C33 P1 C27 C28 149.0(7)
C21 P1 C27 C28 -104.6(7)
Fe1 P1 C27 C28 16.2(8)
C32 C27 C28 C29 -1.2(14)
P1 C27 C28 C29 178.2(8)
C27 C28 C29 C30 1.2(16)
C28 C29 C30 C31 -0.2(19)
C29 C30 C31 C32 -1(2)
C28 C27 C32 C31 0.2(15)
P1 C27 C32 C31 -179.2(8)
C30 C31 C32 C27 0.8(18)
C27 P1 C33 C34 -52.5(7)
C21 P1 C33 C34 -160.3(6)
Fe1 P1 C33 C34 82.5(7)
C27 P1 C33 C38 140.4(6)
C21 P1 C33 C38 32.5(7)
Fe1 P1 C33 C38 -84.7(6)
C38 C33 C34 C35 -3.0(10)
P1 C33 C34 C35 -170.5(6)
C33 C34 C35 C36 2.4(12)
C34 C35 C36 C37 0.1(15)
C35 C36 C37 C38 -1.8(16)
C36 C37 C38 C33 1.2(14)
C34 C33 C38 C37 1.2(12)
P1 C33 C38 C37 168.8(7)
C26 P2 C39 C40 -166.2(6)
C45 P2 C39 C40 86.8(7)
Fe1 P2 C39 C40 -48.6(7)
C26 P2 C39 C44 12.9(9)
C45 P2 C39 C44 -94.1(8)
Fe1 P2 C39 C44 130.5(8)
C44 C39 C40 C41 -3.3(12)
P2 C39 C40 C41 175.9(5)
C39 C40 C41 C42 1.1(11)
C40 C41 C42 C43 2.5(13)
C41 C42 C43 C44 -3.8(18)
C42 C43 C44 C39 1.5(19)
C40 C39 C44 C43 2.0(16)
P2 C39 C44 C43 -177.2(10)
C26 P2 C45 C46 -133.7(6)
C39 P2 C45 C46 -29.6(6)
Fe1 P2 C45 C46 105.1(5)
C26 P2 C45 C50 46.5(6)
C39 P2 C45 C50 150.6(5)
Fe1 P2 C45 C50 -74.7(6)
C50 C45 C46 C47 2.9(10)
P2 C45 C46 C47 -176.9(6)
C45 C46 C47 C48 -3.9(11)
C46 C47 C48 C49 3.6(13)
C47 C48 C49 C50 -2.5(14)
C48 C49 C50 C45 1.5(12)
C46 C45 C50 C49 -1.5(10)
P2 C45 C50 C49 178.3(6)
C54 O2 C51 C52 -13.0(7)
Fe1 O2 C51 C52 167.4(4)
O2 C51 C52 C53 32.6(7)
C51 C52 C53 C54 -40.1(8)
C51 O2 C54 C53 -12.6(7)
Fe1 O2 C54 C53 167.0(5)
C52 C53 C54 O2 33.3(8)
C60 C55 C56 C57 1.7(8)
Fe2 C55 C56 C57 -178.3(5)
C55 C56 C57 C58 -1.8(10)
C56 C57 C58 C59 0.8(10)
C57 C58 C59 C60 0.2(10)
C57 C58 C59 C72 -179.9(6)
C58 C59 C60 C55 -0.2(8)
C72 C59 C60 C55 179.8(5)
C58 C59 C60 C61 179.4(5)
C72 C59 C60 C61 -0.5(9)
C56 C55 C60 C59 -0.7(8)
Fe2 C55 C60 C59 179.3(4)
C56 C55 C60 C61 179.7(5)
Fe2 C55 C60 C61 -0.4(6)
Mg1 O3 C61 N5 -104.2(9)
Mg1 O3 C61 C60 73.2(11)
C62 N5 C61 O3 -0.1(8)
Fe2 N5 C61 O3 171.4(4)
C62 N5 C61 C60 -177.8(4)
Fe2 N5 C61 C60 -6.3(6)
C59 C60 C61 O3 6.8(8)
C55 C60 C61 O3 -173.6(5)
C59 C60 C61 N5 -175.5(5)
C55 C60 C61 N5 4.2(6)
C61 N5 C62 C63 178.0(4)
Fe2 N5 C62 C63 6.6(5)
C61 N5 C62 C73 -63.1(6)
Fe2 N5 C62 C73 125.5(4)
C61 N5 C62 C74 64.1(6)
Fe2 N5 C62 C74 -107.3(4)
N7 N6 C63 C64 0.7(6)
Fe2 N6 C63 C64 -171.4(3)
N7 N6 C63 C62 -179.9(4)
Fe2 N6 C63 C62 8.0(6)
N5 C62 C63 N6 -9.2(6)
C73 C62 C63 N6 -130.7(5)
C74 C62 C63 N6 109.8(5)
N5 C62 C63 C64 170.0(5)
C73 C62 C63 C64 48.5(8)
C74 C62 C63 C64 -71.0(7)
N7 N8 C64 C63 -1.0(6)
C65 N8 C64 C63 179.5(5)
N6 C63 C64 N8 0.2(6)
C62 C63 C64 N8 -179.1(5)
C64 N8 C65 C66 72.9(7)
N7 N8 C65 C66 -106.5(5)
N8 C65 C66 C71 88.9(7)
N8 C65 C66 C67 -89.9(6)
C71 C66 C67 C68 0.3(8)
C65 C66 C67 C68 179.1(4)
C66 C67 C68 C69 -0.3(8)
C67 C68 C69 C70 -0.9(12)
C68 C69 C70 C71 2.1(16)
C67 C66 C71 C70 0.9(12)
C65 C66 C71 C70 -177.9(8)
C69 C70 C71 C66 -2.1(17)
C87 P3 C75 C80 -111.1(4)
C81 P3 C75 C80 144.5(4)
Fe2 P3 C75 C80 13.5(4)
C87 P3 C75 C76 74.3(5)
C81 P3 C75 C76 -30.1(5)
Fe2 P3 C75 C76 -161.1(4)
C80 C75 C76 C77 -0.7(8)
P3 C75 C76 C77 173.7(4)
C75 C76 C77 C78 1.1(9)
C76 C77 C78 C79 0.1(9)
C77 C78 C79 C80 -1.7(9)
C76 C75 C80 C79 -0.9(7)
P3 C75 C80 C79 -175.7(4)
C76 C75 C80 P4 -174.4(4)
P3 C75 C80 P4 10.7(5)
C78 C79 C80 C75 2.1(8)
C78 C79 C80 P4 174.9(4)
C99 P4 C80 C75 -160.1(4)
C93 P4 C80 C75 96.4(4)
Fe2 P4 C80 C75 -30.8(4)
C99 P4 C80 C79 26.7(5)
C93 P4 C80 C79 -76.8(5)
Fe2 P4 C80 C79 156.0(4)
C87 P3 C81 C86 -32.6(6)
C75 P3 C81 C86 74.3(6)
Fe2 P3 C81 C86 -163.7(5)
C87 P3 C81 C82 146.0(5)
C75 P3 C81 C82 -107.1(5)
Fe2 P3 C81 C82 14.9(6)
C86 C81 C82 C83 1.4(10)
P3 C81 C82 C83 -177.3(5)
C81 C82 C83 C84 0.7(11)
C82 C83 C84 C85 -1.6(12)
C83 C84 C85 C86 0.6(12)
C82 C81 C86 C85 -2.5(10)
P3 C81 C86 C85 176.1(5)
C84 C85 C86 C81 1.5(11)
C75 P3 C87 C88 -153.9(5)
C81 P3 C87 C88 -46.1(5)
Fe2 P3 C87 C88 88.0(5)
C75 P3 C87 C92 34.5(5)
C81 P3 C87 C92 142.3(4)
Fe2 P3 C87 C92 -83.6(4)
C92 C87 C88 C89 2.1(9)
P3 C87 C88 C89 -169.5(5)
C87 C88 C89 C90 -0.6(9)
C88 C89 C90 C91 -0.6(9)
C89 C90 C91 C92 0.2(9)
C88 C87 C92 C91 -2.5(8)
P3 C87 C92 C91 169.3(4)
C90 C91 C92 C87 1.4(9)
C99 P4 C93 C94 90.8(5)
C80 P4 C93 C94 -161.3(5)
Fe2 P4 C93 C94 -43.8(5)
C99 P4 C93 C98 -90.2(5)
C80 P4 C93 C98 17.6(5)
Fe2 P4 C93 C98 135.2(4)
C98 C93 C94 C95 -3.0(9)
P4 C93 C94 C95 176.0(4)
C93 C94 C95 C96 0.8(9)
C94 C95 C96 C97 2.3(9)
C95 C96 C97 C98 -3.1(10)
C96 C97 C98 C93 0.9(10)
C94 C93 C98 C97 2.1(9)
P4 C93 C98 C97 -176.9(5)
C80 P4 C99 C100 -137.2(5)
C93 P4 C99 C100 -33.0(5)
Fe2 P4 C99 C100 101.8(5)
C80 P4 C99 C104 47.0(5)
C93 P4 C99 C104 151.3(5)
Fe2 P4 C99 C104 -73.9(5)
C104 C99 C100 C101 -0.7(9)
P4 C99 C100 C101 -176.7(5)
C99 C100 C101 C102 0.6(11)
C100 C101 C102 C103 0.0(13)
C101 C102 C103 C104 -0.4(13)
C102 C103 C104 C99 0.2(11)
C100 C99 C104 C103 0.4(9)
P4 C99 C104 C103 176.3(5)
C108 O4 C105 C106 -12.8(6)
Fe2 O4 C105 C106 164.9(4)
O4 C105 C106 C107 31.4(6)
C105 C106 C107 C108 -37.3(6)
C105 O4 C108 C107 -11.5(6)
Fe2 O4 C108 C107 170.8(4)
C106 C107 C108 O4 30.5(6)
